data_1572240
loop_
_publ_author_name
'Zhao, Zhengxing'
'Li, Yingxin'
'Jia, Shiqi'
'Peng, Lei'
'Zhang, Zian'
'Wu, Fengdi'
'Wang, Pengfei'
'Qin, Wenling'
'Lan, Yu'
'Yan, Hailong'

_publ_section_title
;
 Catalytic asymmetric functionalization and dearomatization of thiophenes.
;
_journal_issue 35
_journal_name_full 'Chemical science'
_journal_page_first 14295
_journal_page_last 14303
_journal_paper_doi 10.1039/d4sc03530e
_journal_volume 15
_journal_year 2024
_chemical_absolute_configuration ad
_chemical_formula_moiety 'C22 H13 Br O S'
_chemical_formula_sum 'C22 H13 Br O S'
_chemical_formula_weight 405.29
_space_group_crystal_system monoclinic
_space_group_IT_number 4
_space_group_name_Hall 'P 2yb'
_space_group_name_H-M_alt 'P 1 21 1'
_atom_sites_solution_hydrogens geom
_atom_sites_solution_primary dual
_audit_creation_date 2022-06-13
_audit_creation_method
;
Olex2 1.5
(compiled 2021.10.07 svn.r9718050b for OlexSys, GUI svn.r6410)
;
_audit_update_record
;
2022-08-23 deposited with the CCDC.	2024-07-30 downloaded from the CCDC.
;
_cell_angle_alpha 90
_cell_angle_beta 113.132(6)
_cell_angle_gamma 90
_cell_formula_units_Z 2
_cell_length_a 9.0211(4)
_cell_length_b 8.9321(3)
_cell_length_c 11.4528(6)
_cell_measurement_reflns_used 6955
_cell_measurement_temperature 293(2)
_cell_measurement_theta_max 27.9720
_cell_measurement_theta_min 1.9200
_cell_volume 848.64(8)
_computing_cell_refinement 'CrysAlisPro 1.171.41.117a (Rigaku OD, 2021)'
_computing_data_collection 'CrysAlisPro 1.171.41.117a (Rigaku OD, 2021)'
_computing_data_reduction 'CrysAlisPro 1.171.41.117a (Rigaku OD, 2021)'
_computing_molecular_graphics 'Olex2 1.5 (Dolomanov et al., 2009)'
_computing_publication_material 'Olex2 1.5 (Dolomanov et al., 2009)'
_computing_structure_refinement 'SHELXL 2018/3 (Sheldrick, 2015)'
_computing_structure_solution 'SHELXT 2018/2 (Sheldrick, 2018)'
_diffrn_ambient_temperature 293(2)
_diffrn_detector 'CCD plate'
_diffrn_detector_area_resol_mean 16.0892
_diffrn_detector_type Eos
_diffrn_measured_fraction_theta_full 1.000
_diffrn_measured_fraction_theta_max 0.906
_diffrn_measurement_details
;
List of Runs (angles in degrees, time in seconds):

  # Type    Start    End  Width  t~exp~   \w     \q     \k     \f   Frames
#--------------------------------------------------------------------------
  1  \w     47.00  87.00   1.00    3.29    --   18.89 178.00   0.00   40
  2  \w      5.00  31.00   1.00    3.29    --   18.89  77.00  60.00   26
  3  \w    -52.00  74.00   1.00    3.29    --   18.89   0.00  90.00  126
  4  \w    -27.00  -1.00   1.00    3.29    --  -18.78  19.00-150.00   26
  5  \w     39.00  64.00   1.00    3.29    --   18.58 178.00  30.00   25
  6  \w    -30.00  18.00   1.00    3.29    --   18.58 -57.00  60.00   48
  7  \w     15.00  62.00   1.00    3.29    --   18.58-109.00 178.00   47
  8  \w      8.00  54.00   1.00    3.29    --  -18.78   0.00 -90.00   46
  9  \w    -37.00  50.00   1.00    3.29    --  -18.78  57.00   0.00   87
 10  \w    -42.00  11.00   1.00    3.29    --  -18.78 -77.00 -60.00   53
 11  \w    -88.00   3.00   1.00    3.29    --  -18.78 -57.00  90.00   91
 12  \w    -88.00   3.00   1.00    3.29    --  -18.78 -57.00-150.00   91
 13  \w    -74.00 -42.00   1.00    3.29    --  -18.78 121.00  13.74   32
 14  \w    -81.00 -44.00   1.00    3.29    --  -18.78 132.00-156.47   37
;
_diffrn_measurement_device 'four-circle diffractometer'
_diffrn_measurement_device_type 'SuperNova, Single source at offset/far, Eos'
_diffrn_measurement_method '\w scans'
_diffrn_orient_matrix_type 'CrysAlisPro convention (1999,Acta A55,543-557)'
_diffrn_orient_matrix_UB_11 -0.0307967000
_diffrn_orient_matrix_UB_12 0.0214887000
_diffrn_orient_matrix_UB_13 0.0457706000
_diffrn_orient_matrix_UB_21 0.0616022000
_diffrn_orient_matrix_UB_22 -0.0418567000
_diffrn_orient_matrix_UB_23 0.0469792000
_diffrn_orient_matrix_UB_31 0.0506574000
_diffrn_orient_matrix_UB_32 0.0639646000
_diffrn_orient_matrix_UB_33 0.0153448000
_diffrn_radiation_monochromator mirror
_diffrn_radiation_probe x-ray
_diffrn_radiation_type 'Mo K\a'
_diffrn_radiation_wavelength 0.71073
_diffrn_reflns_av_R_equivalents 0.0359
_diffrn_reflns_av_unetI/netI 0.0356
_diffrn_reflns_Laue_measured_fraction_full 1.000
_diffrn_reflns_Laue_measured_fraction_max 0.906
_diffrn_reflns_limit_h_max 12
_diffrn_reflns_limit_h_min -11
_diffrn_reflns_limit_k_max 12
_diffrn_reflns_limit_k_min -11
_diffrn_reflns_limit_l_max 14
_diffrn_reflns_limit_l_min -14
_diffrn_reflns_number 13415
_diffrn_reflns_point_group_measured_fraction_full 1.000
_diffrn_reflns_point_group_measured_fraction_max 0.868
_diffrn_reflns_theta_full 25.242
_diffrn_reflns_theta_max 29.340
_diffrn_reflns_theta_min 1.934
_diffrn_source 'micro-focus sealed X-ray tube'
_diffrn_source_type 'SuperNova (Mo) X-ray Source'
_exptl_absorpt_coefficient_mu 2.551
_exptl_absorpt_correction_T_max 1.00000
_exptl_absorpt_correction_T_min 0.70232
_exptl_absorpt_correction_type multi-scan
_exptl_absorpt_process_details
;
CrysAlisPro 1.171.41.117a (Rigaku Oxford Diffraction, 2021)
Empirical absorption correction using spherical harmonics,
implemented in SCALE3 ABSPACK scaling algorithm.
;
_exptl_crystal_colour 'clear light colourless'
_exptl_crystal_colour_lustre clear
_exptl_crystal_colour_modifier light
_exptl_crystal_colour_primary colourless
_exptl_crystal_density_diffrn 1.586
_exptl_crystal_description block
_exptl_crystal_F_000 408
_exptl_crystal_size_max 0.43
_exptl_crystal_size_mid 0.39
_exptl_crystal_size_min 0.35
_refine_diff_density_max 0.299
_refine_diff_density_min -0.818
_refine_diff_density_rms 0.094
_refine_ls_abs_structure_details
;
 Flack x determined using 1448 quotients [(I+)-(I-)]/[(I+)+(I-)]
 (Parsons, Flack and Wagner, Acta Cryst. B69 (2013) 249-259).
;
_refine_ls_abs_structure_Flack -0.006(4)
_refine_ls_extinction_method none
_refine_ls_goodness_of_fit_ref 1.077
_refine_ls_hydrogen_treatment constr
_refine_ls_matrix_type full
_refine_ls_number_parameters 226
_refine_ls_number_reflns 4043
_refine_ls_number_restraints 1
_refine_ls_restrained_S_all 1.077
_refine_ls_R_factor_all 0.0431
_refine_ls_R_factor_gt 0.0347
_refine_ls_shift/su_max 0.000
_refine_ls_shift/su_mean 0.000
_refine_ls_structure_factor_coef Fsqd
_refine_ls_weighting_details 'w=1/[\s^2^(Fo^2^)+(0.0419P)^2^+0.0955P] where P=(Fo^2^+2Fc^2^)/3'
_refine_ls_weighting_scheme calc
_refine_ls_wR_factor_gt 0.0781
_refine_ls_wR_factor_ref 0.0834
_reflns_Friedel_coverage 0.807
_reflns_Friedel_fraction_full 1.000
_reflns_Friedel_fraction_max 0.825
_reflns_number_gt 3564
_reflns_number_total 4043
_reflns_threshold_expression 'I > 2\s(I)'
_cod_data_source_file d4sc03530e2.cif
_cod_data_source_block 20220613-zzx-1290
_cod_depositor_comments 'Adding full bibliography for 1572238--1572242.cif.'
_cod_original_cell_volume 848.64(7)
_cod_database_code 1572240
_shelx_shelxl_version_number 2018/3
_chemical_oxdiff_formula 'C22 H13 Br O S'
_shelx_space_group_comment
;
The symmetry employed for this shelxl refinement is uniquely defined
by the following loop, which should always be used as a source of
symmetry information in preference to the above space-group names.
They are only intended as comments.
;
_olex2_refinement_description
;
1. Fixed Uiso
 At 1.2 times of:
  All C(H) groups
2.a Ternary CH refined with riding coordinates:
 C4(H4)
2.b Aromatic/amide H refined with riding coordinates:
 C21(H21), C6(H6), C19(H19), C20(H20), C9(H9), C2(H2), C12(H12), C18(H18),
 C7(H7), C10(H10), C1(H1), C11(H11)
;
_olex2_submission_special_instructions 'No special instructions were received'
_oxdiff_exptl_absorpt_empirical_details
;
Empirical correction (ABSPACK) includes:
- Absorption correction using spherical harmonics
- Frame scaling
;
_oxdiff_exptl_absorpt_empirical_full_max 1.274
_oxdiff_exptl_absorpt_empirical_full_min 0.766

loop_
_space_group_symop_operation_xyz
'x, y, z'
'-x, y+1/2, -z'

loop_
_atom_site_label
_atom_site_type_symbol
_atom_site_fract_x
_atom_site_fract_y
_atom_site_fract_z
_atom_site_U_iso_or_equiv
_atom_site_adp_type
_atom_site_occupancy
_atom_site_site_symmetry_order
_atom_site_calc_flag
_atom_site_refinement_flags_posn
_atom_site_refinement_flags_adp
_atom_site_refinement_flags_occupancy
_atom_site_disorder_assembly
_atom_site_disorder_group
Br1 Br 0.88946(5) 0.62366(5) 0.15419(4) 0.04533(14) Uani 1 1 d . . . . .
S1 S 0.37436(16) 0.37207(19) 0.41225(14) 0.0619(4) Uani 1 1 d . . . . .
O1 O 0.6924(3) 0.3769(4) 0.4794(2) 0.0416(7) Uani 1 1 d . . . . .
C17 C 0.6088(5) 0.7259(5) 0.1973(4) 0.0305(8) Uani 1 1 d . . . . .
C22 C 0.5002(5) 0.6757(4) 0.2483(4) 0.0291(9) Uani 1 1 d . . . . .
C8 C 0.9256(4) 0.1169(6) 0.3018(3) 0.0337(8) Uani 1 1 d . . . . .
C14 C 0.7534(4) 0.3333(4) 0.2949(3) 0.0274(8) Uani 1 1 d . . . . .
C21 C 0.3927(5) 0.7742(5) 0.2652(4) 0.0369(9) Uani 1 1 d . . . . .
H21 H 0.318556 0.741647 0.297680 0.044 Uiso 1 1 calc R U . . .
C5 C 0.7589(5) 0.2919(5) 0.4128(4) 0.0319(8) Uani 1 1 d . . . . .
C13 C 0.8293(4) 0.2398(4) 0.2338(4) 0.0270(8) Uani 1 1 d . . . . .
C16 C 0.7123(4) 0.5986(4) 0.2002(3) 0.0290(9) Uani 1 1 d . . . . .
C3 C 0.5245(5) 0.5095(5) 0.2764(4) 0.0286(8) Uani 1 1 d . . . . .
C4 C 0.5550(5) 0.4674(5) 0.4157(4) 0.0332(9) Uani 1 1 d . . . . .
H4 H 0.567409 0.560407 0.464017 0.040 Uiso 1 1 calc R U . . .
C6 C 0.8501(5) 0.1683(5) 0.4780(4) 0.0429(11) Uani 1 1 d . . . . .
H6 H 0.852535 0.142830 0.557497 0.051 Uiso 1 1 calc R U . . .
C19 C 0.5036(6) 0.9721(5) 0.1812(5) 0.0433(11) Uani 1 1 d . . . . .
H19 H 0.503181 1.072291 0.159040 0.052 Uiso 1 1 calc R U . . .
C20 C 0.3978(5) 0.9225(5) 0.2329(4) 0.0410(10) Uani 1 1 d . . . . .
H20 H 0.328109 0.990669 0.246309 0.049 Uiso 1 1 calc R U . . .
C9 C 1.0031(5) 0.0264(5) 0.2433(4) 0.0385(10) Uani 1 1 d . . . . .
H9 H 1.069972 -0.050696 0.289155 0.046 Uiso 1 1 calc R U . . .
C2 C 0.3805(5) 0.4194(5) 0.1916(4) 0.0372(9) Uani 1 1 d . . . . .
H2 H 0.351716 0.413330 0.104368 0.045 Uiso 1 1 calc R U . . .
C12 C 0.8072(5) 0.2587(4) 0.1049(4) 0.0314(9) Uani 1 1 d . . . . .
H12 H 0.741554 0.335562 0.057376 0.038 Uiso 1 1 calc R U . . .
C18 C 0.6108(5) 0.8731(5) 0.1620(4) 0.0365(9) Uani 1 1 d . . . . .
H18 H 0.681841 0.905253 0.126404 0.044 Uiso 1 1 calc R U . . .
C7 C 0.9337(5) 0.0867(5) 0.4265(4) 0.0440(12) Uani 1 1 d . . . . .
H7 H 0.998295 0.008681 0.472966 0.053 Uiso 1 1 calc R U . . .
C15 C 0.6738(5) 0.4754(4) 0.2486(4) 0.0279(8) Uani 1 1 d . . . . .
C10 C 0.9818(5) 0.0498(5) 0.1196(5) 0.0399(10) Uani 1 1 d . . . . .
H10 H 1.034028 -0.011020 0.081835 0.048 Uiso 1 1 calc R U . . .
C1 C 0.2996(5) 0.3510(5) 0.2473(5) 0.0479(11) Uani 1 1 d . . . . .
H1 H 0.208042 0.294702 0.202621 0.058 Uiso 1 1 calc R U . . .
C11 C 0.8809(5) 0.1657(4) 0.0502(4) 0.0356(10) Uani 1 1 d . . . . .
H11 H 0.864079 0.179315 -0.034607 0.043 Uiso 1 1 calc R U . . .

loop_
_atom_site_aniso_label
_atom_site_aniso_U_11
_atom_site_aniso_U_22
_atom_site_aniso_U_33
_atom_site_aniso_U_23
_atom_site_aniso_U_13
_atom_site_aniso_U_12
Br1 0.0467(2) 0.0432(2) 0.0617(3) -0.0018(2) 0.0381(2) -0.0033(2)
S1 0.0452(7) 0.0875(10) 0.0622(8) 0.0280(8) 0.0310(6) 0.0017(7)
O1 0.0392(16) 0.063(2) 0.0249(14) 0.0039(14) 0.0152(12) 0.0129(15)
C17 0.028(2) 0.033(2) 0.030(2) 0.0004(16) 0.0106(17) 0.0024(16)
C22 0.0281(19) 0.032(2) 0.028(2) -0.0026(15) 0.0114(16) 0.0011(14)
C8 0.0286(17) 0.0338(18) 0.0375(19) 0.006(2) 0.0118(15) 0.003(2)
C14 0.0273(18) 0.0291(18) 0.0254(18) 0.0007(14) 0.0098(15) -0.0008(15)
C21 0.033(2) 0.042(2) 0.038(2) -0.0068(19) 0.0164(18) 0.0004(17)
C5 0.029(2) 0.039(2) 0.028(2) -0.0004(16) 0.0116(16) -0.0016(16)
C13 0.0246(18) 0.0273(18) 0.0291(19) -0.0004(14) 0.0106(16) -0.0021(14)
C16 0.0285(17) 0.033(3) 0.0289(18) -0.0017(15) 0.0143(15) 0.0007(15)
C3 0.033(2) 0.029(2) 0.028(2) -0.0022(16) 0.0162(16) -0.0004(16)
C4 0.038(2) 0.035(2) 0.031(2) -0.0007(16) 0.0190(18) -0.0016(17)
C6 0.042(2) 0.054(3) 0.030(2) 0.0150(18) 0.0115(19) 0.0084(19)
C19 0.043(3) 0.026(2) 0.055(3) -0.0003(19) 0.012(2) 0.0000(18)
C20 0.036(2) 0.039(2) 0.045(3) -0.006(2) 0.012(2) 0.0086(18)
C9 0.031(2) 0.033(2) 0.049(3) 0.0047(18) 0.013(2) 0.0066(16)
C2 0.035(2) 0.038(2) 0.036(2) -0.0048(18) 0.0110(18) 0.0004(18)
C12 0.030(2) 0.034(2) 0.030(2) -0.0009(16) 0.0112(17) 0.0031(16)
C18 0.036(2) 0.032(2) 0.042(2) 0.0009(18) 0.0155(18) -0.0035(17)
C7 0.043(2) 0.041(3) 0.044(2) 0.0144(18) 0.012(2) 0.0136(18)
C15 0.0263(19) 0.036(2) 0.0235(19) -0.0021(16) 0.0118(16) -0.0001(16)
C10 0.033(2) 0.044(2) 0.048(3) -0.010(2) 0.021(2) 0.0028(18)
C1 0.035(2) 0.038(2) 0.063(3) 0.005(2) 0.012(2) -0.0056(19)
C11 0.032(2) 0.044(3) 0.032(2) -0.0039(16) 0.0137(17) -0.0017(16)

loop_
_atom_type_symbol
_atom_type_description
_atom_type_scat_dispersion_real
_atom_type_scat_dispersion_imag
_atom_type_scat_source
C C 0.0033 0.0016 'International Tables Vol C Tables 4.2.6.8 and 6.1.1.4'
H H 0.0000 0.0000 'International Tables Vol C Tables 4.2.6.8 and 6.1.1.4'
Br Br -0.2901 2.4595 'International Tables Vol C Tables 4.2.6.8 and 6.1.1.4'
O O 0.0106 0.0060 'International Tables Vol C Tables 4.2.6.8 and 6.1.1.4'
S S 0.1246 0.1234 'International Tables Vol C Tables 4.2.6.8 and 6.1.1.4'

loop_
_geom_angle_atom_site_label_1
_geom_angle_atom_site_label_2
_geom_angle_atom_site_label_3
_geom_angle
_geom_angle_site_symmetry_1
_geom_angle_site_symmetry_3
_geom_angle_publ_flag
C1 S1 C4 92.0(2) . . ?
C5 O1 C4 121.0(3) . . ?
C22 C17 C16 106.7(3) . . ?
C18 C17 C22 121.4(4) . . ?
C18 C17 C16 131.8(4) . . ?
C17 C22 C3 109.6(3) . . ?
C21 C22 C17 120.1(4) . . ?
C21 C22 C3 130.2(4) . . ?
C9 C8 C13 119.6(4) . . ?
C9 C8 C7 122.1(4) . . ?
C7 C8 C13 118.3(4) . . ?
C5 C14 C13 118.9(3) . . ?
C5 C14 C15 114.4(3) . . ?
C13 C14 C15 126.6(3) . . ?
C22 C21 H21 120.8 . . ?
C22 C21 C20 118.3(4) . . ?
C20 C21 H21 120.8 . . ?
O1 C5 C14 122.7(3) . . ?
O1 C5 C6 115.6(4) . . ?
C14 C5 C6 121.3(4) . . ?
C14 C13 C8 119.3(4) . . ?
C12 C13 C8 117.8(3) . . ?
C12 C13 C14 122.8(3) . . ?
C17 C16 Br1 120.4(3) . . ?
C15 C16 Br1 127.0(3) . . ?
C15 C16 C17 112.4(3) . . ?
C22 C3 C4 114.0(3) . . ?
C22 C3 C15 102.5(3) . . ?
C2 C3 C22 111.6(3) . . ?
C2 C3 C4 106.9(3) . . ?
C2 C3 C15 111.3(3) . . ?
C15 C3 C4 110.5(3) . . ?
S1 C4 H4 108.1 . . ?
O1 C4 S1 109.7(3) . . ?
O1 C4 C3 115.6(3) . . ?
O1 C4 H4 108.1 . . ?
C3 C4 S1 107.1(3) . . ?
C3 C4 H4 108.1 . . ?
C5 C6 H6 119.8 . . ?
C7 C6 C5 120.4(4) . . ?
C7 C6 H6 119.8 . . ?
C20 C19 H19 119.8 . . ?
C20 C19 C18 120.4(4) . . ?
C18 C19 H19 119.8 . . ?
C21 C20 H20 119.2 . . ?
C19 C20 C21 121.7(4) . . ?
C19 C20 H20 119.2 . . ?
C8 C9 H9 119.5 . . ?
C10 C9 C8 120.9(4) . . ?
C10 C9 H9 119.5 . . ?
C3 C2 H2 121.9 . . ?
C1 C2 C3 116.3(4) . . ?
C1 C2 H2 121.9 . . ?
C13 C12 H12 119.6 . . ?
C11 C12 C13 120.8(4) . . ?
C11 C12 H12 119.6 . . ?
C17 C18 C19 118.1(4) . . ?
C17 C18 H18 121.0 . . ?
C19 C18 H18 121.0 . . ?
C8 C7 H7 119.3 . . ?
C6 C7 C8 121.4(4) . . ?
C6 C7 H7 119.3 . . ?
C14 C15 C3 116.6(3) . . ?
C16 C15 C14 134.3(4) . . ?
C16 C15 C3 108.4(3) . . ?
C9 C10 H10 120.1 . . ?
C9 C10 C11 119.7(4) . . ?
C11 C10 H10 120.1 . . ?
S1 C1 H1 122.3 . . ?
C2 C1 S1 115.4(4) . . ?
C2 C1 H1 122.3 . . ?
C12 C11 C10 121.0(4) . . ?
C12 C11 H11 119.5 . . ?
C10 C11 H11 119.5 . . ?

loop_
_geom_bond_atom_site_label_1
_geom_bond_atom_site_label_2
_geom_bond_distance
_geom_bond_site_symmetry_2
_geom_bond_publ_flag
Br1 C16 1.882(4) . ?
S1 C4 1.826(4) . ?
S1 C1 1.749(5) . ?
O1 C5 1.370(5) . ?
O1 C4 1.418(5) . ?
C17 C22 1.397(6) . ?
C17 C16 1.464(5) . ?
C17 C18 1.377(6) . ?
C22 C21 1.379(6) . ?
C22 C3 1.517(6) . ?
C8 C13 1.427(6) . ?
C8 C9 1.400(6) . ?
C8 C7 1.426(6) . ?
C14 C5 1.382(5) . ?
C14 C13 1.426(5) . ?
C14 C15 1.452(5) . ?
C21 H21 0.9300 . ?
C21 C20 1.381(6) . ?
C5 C6 1.404(6) . ?
C13 C12 1.419(6) . ?
C16 C15 1.338(5) . ?
C3 C4 1.554(5) . ?
C3 C2 1.513(6) . ?
C3 C15 1.531(5) . ?
C4 H4 0.9800 . ?
C6 H6 0.9300 . ?
C6 C7 1.341(6) . ?
C19 H19 0.9300 . ?
C19 C20 1.379(7) . ?
C19 C18 1.391(6) . ?
C20 H20 0.9300 . ?
C9 H9 0.9300 . ?
C9 C10 1.369(7) . ?
C2 H2 0.9300 . ?
C2 C1 1.295(6) . ?
C12 H12 0.9300 . ?
C12 C11 1.362(5) . ?
C18 H18 0.9300 . ?
C7 H7 0.9300 . ?
C10 H10 0.9300 . ?
C10 C11 1.402(6) . ?
C1 H1 0.9300 . ?
C11 H11 0.9300 . ?

loop_
_geom_torsion_atom_site_label_1
_geom_torsion_atom_site_label_2
_geom_torsion_atom_site_label_3
_geom_torsion_atom_site_label_4
_geom_torsion
_geom_torsion_site_symmetry_1
_geom_torsion_site_symmetry_2
_geom_torsion_site_symmetry_3
_geom_torsion_site_symmetry_4
_geom_torsion_publ_flag
Br1 C16 C15 C14 8.2(7) . . . . ?
Br1 C16 C15 C3 177.5(3) . . . . ?
O1 C5 C6 C7 -173.3(4) . . . . ?
C17 C22 C21 C20 -1.2(6) . . . . ?
C17 C22 C3 C4 125.5(4) . . . . ?
C17 C22 C3 C2 -113.2(4) . . . . ?
C17 C22 C3 C15 6.1(4) . . . . ?
C17 C16 C15 C14 -165.6(4) . . . . ?
C17 C16 C15 C3 3.7(5) . . . . ?
C22 C17 C16 Br1 -174.0(3) . . . . ?
C22 C17 C16 C15 0.3(5) . . . . ?
C22 C17 C18 C19 1.4(6) . . . . ?
C22 C21 C20 C19 1.9(7) . . . . ?
C22 C3 C4 S1 108.6(3) . . . . ?
C22 C3 C4 O1 -128.8(4) . . . . ?
C22 C3 C2 C1 -114.1(5) . . . . ?
C22 C3 C15 C14 165.6(3) . . . . ?
C22 C3 C15 C16 -5.8(4) . . . . ?
C8 C13 C12 C11 -2.5(6) . . . . ?
C8 C9 C10 C11 -0.1(7) . . . . ?
C14 C5 C6 C7 -0.4(7) . . . . ?
C14 C13 C12 C11 -179.3(4) . . . . ?
C21 C22 C3 C4 -54.7(6) . . . . ?
C21 C22 C3 C2 66.6(6) . . . . ?
C21 C22 C3 C15 -174.1(4) . . . . ?
C5 O1 C4 S1 99.9(4) . . . . ?
C5 O1 C4 C3 -21.3(5) . . . . ?
C5 C14 C13 C8 -7.8(5) . . . . ?
C5 C14 C13 C12 169.0(4) . . . . ?
C5 C14 C15 C16 130.2(5) . . . . ?
C5 C14 C15 C3 -38.5(5) . . . . ?
C5 C6 C7 C8 -3.6(7) . . . . ?
C13 C8 C9 C10 -3.1(7) . . . . ?
C13 C8 C7 C6 1.8(7) . . . . ?
C13 C14 C5 O1 178.5(4) . . . . ?
C13 C14 C5 C6 6.1(6) . . . . ?
C13 C14 C15 C16 -47.0(7) . . . . ?
C13 C14 C15 C3 144.3(4) . . . . ?
C13 C12 C11 C10 -0.6(6) . . . . ?
C16 C17 C22 C21 176.0(4) . . . . ?
C16 C17 C22 C3 -4.2(5) . . . . ?
C16 C17 C18 C19 -174.1(4) . . . . ?
C3 C22 C21 C20 179.0(4) . . . . ?
C3 C2 C1 S1 -1.3(6) . . . . ?
C4 S1 C1 C2 -7.4(4) . . . . ?
C4 O1 C5 C14 30.4(6) . . . . ?
C4 O1 C5 C6 -156.8(4) . . . . ?
C4 C3 C2 C1 11.3(5) . . . . ?
C4 C3 C15 C14 43.8(5) . . . . ?
C4 C3 C15 C16 -127.7(4) . . . . ?
C20 C19 C18 C17 -0.7(7) . . . . ?
C9 C8 C13 C14 -178.8(4) . . . . ?
C9 C8 C13 C12 4.3(6) . . . . ?
C9 C8 C7 C6 -175.5(5) . . . . ?
C9 C10 C11 C12 2.0(6) . . . . ?
C2 C3 C4 S1 -15.3(4) . . . . ?
C2 C3 C4 O1 107.3(4) . . . . ?
C2 C3 C15 C14 -74.9(4) . . . . ?
C2 C3 C15 C16 113.6(4) . . . . ?
C18 C17 C22 C21 -0.5(6) . . . . ?
C18 C17 C22 C3 179.3(4) . . . . ?
C18 C17 C16 Br1 1.9(6) . . . . ?
C18 C17 C16 C15 176.3(4) . . . . ?
C18 C19 C20 C21 -1.0(7) . . . . ?
C7 C8 C13 C14 4.0(6) . . . . ?
C7 C8 C13 C12 -173.0(4) . . . . ?
C7 C8 C9 C10 174.1(4) . . . . ?
C15 C14 C5 O1 1.0(5) . . . . ?
C15 C14 C5 C6 -171.4(4) . . . . ?
C15 C14 C13 C8 169.3(4) . . . . ?
C15 C14 C13 C12 -13.9(6) . . . . ?
C15 C3 C4 S1 -136.6(3) . . . . ?
C15 C3 C4 O1 -14.0(5) . . . . ?
C15 C3 C2 C1 132.0(4) . . . . ?
C1 S1 C4 O1 -113.2(3) . . . . ?
C1 S1 C4 C3 13.0(3) . . . . ?
